data_7706805
loop_
_publ_author_name
'J\'onsson, Helgi Freyr'
'Orthaber, Andreas'
'Fiksdahl, Anne'

_publ_section_title
;
 Studies on gold(I) and gold(III) alcohol functionalised NHC complexes.
;
_journal_issue 15
_journal_name_full 'Dalton transactions (Cambridge, England : 2003)'
_journal_page_first 5128
_journal_page_last 5138
_journal_paper_doi 10.1039/d1dt00387a
_journal_volume 50
_journal_year 2021
_chemical_absolute_configuration rmad
_chemical_formula_moiety 'C18 H20 Au Cl N2 O'
_chemical_formula_sum 'C18 H20 Au Cl N2 O'
_chemical_formula_weight 512.78
_space_group_crystal_system triclinic
_space_group_IT_number 1
_space_group_name_Hall 'P 1'
_space_group_name_H-M_alt 'P 1'
_atom_sites_solution_hydrogens geom
_atom_sites_solution_primary dual
_audit_creation_date 2020-06-26
_audit_creation_method
;
Olex2 1.3
(compiled 2020.02.04 svn.rd84adfe8 for OlexSys, GUI svn.r6032)
;
_audit_update_record
;
2021-01-18 deposited with the CCDC.	2021-03-08 downloaded from the CCDC.
;
_cell_angle_alpha 73.077(2)
_cell_angle_beta 75.363(2)
_cell_angle_gamma 64.382(2)
_cell_formula_units_Z 2
_cell_length_a 8.2937(11)
_cell_length_b 9.0157(12)
_cell_length_c 13.7482(18)
_cell_measurement_reflns_used 8754
_cell_measurement_temperature 170
_cell_measurement_theta_max 26.13
_cell_measurement_theta_min 2.56
_cell_volume 877.2(2)
_computing_cell_refinement 'SAINT v8.34A (Bruker, 2013)'
_computing_data_reduction 'SAINT v8.34A (Bruker, 2013)'
_computing_molecular_graphics 'Olex2 1.3 (Dolomanov et al., 2009)'
_computing_publication_material 'Olex2 1.3 (Dolomanov et al., 2009)'
_computing_structure_refinement 'XL  (Sheldrick, 2008)'
_computing_structure_solution 'SHELXT 2014/4 (Sheldrick, 2014)'
_diffrn_ambient_temperature 170
_diffrn_measured_fraction_theta_full 1.000
_diffrn_measured_fraction_theta_max 1.000
_diffrn_measurement_device_type 'Bruker APEX-II CCD'
_diffrn_measurement_method '\f and \w scans'
_diffrn_radiation_type MoK\a
_diffrn_radiation_wavelength 0.71073
_diffrn_reflns_av_R_equivalents 0.0816
_diffrn_reflns_av_unetI/netI 0.0938
_diffrn_reflns_Laue_measured_fraction_full 1.000
_diffrn_reflns_Laue_measured_fraction_max 1.000
_diffrn_reflns_limit_h_max 10
_diffrn_reflns_limit_h_min -10
_diffrn_reflns_limit_k_max 11
_diffrn_reflns_limit_k_min -11
_diffrn_reflns_limit_l_max 17
_diffrn_reflns_limit_l_min -17
_diffrn_reflns_number 21897
_diffrn_reflns_point_group_measured_fraction_full 0.998
_diffrn_reflns_point_group_measured_fraction_max 0.998
_diffrn_reflns_theta_full 25.242
_diffrn_reflns_theta_max 26.725
_diffrn_reflns_theta_min 2.562
_diffrn_source_current 0.6
_diffrn_source_power 0.024
_diffrn_source_voltage 40.0
_diffrn_standards_number 0
_exptl_absorpt_coefficient_mu 8.543
_exptl_absorpt_correction_T_max 0.7456
_exptl_absorpt_correction_T_min 0.4800
_exptl_absorpt_correction_type multi-scan
_exptl_absorpt_process_details
'SADABS-2014/5 (Bruker,2014/5) was used for absorption correction. wR2(int) was 0.1848 before and 0.1124 after correction. The Ratio of minimum to maximum transmission is 0.6438. The \l/2 correction factor is 0.00150.'
_exptl_crystal_colour 'clear colourless'
_exptl_crystal_colour_lustre clear
_exptl_crystal_colour_primary colourless
_exptl_crystal_density_diffrn 1.941
_exptl_crystal_description plate
_exptl_crystal_F_000 492
_exptl_crystal_size_max 0.12
_exptl_crystal_size_mid 0.09
_exptl_crystal_size_min 0.07
_refine_diff_density_max 1.504
_refine_diff_density_min -1.650
_refine_diff_density_rms 0.160
_refine_ls_abs_structure_details
;
 Flack x determined using 3030 quotients [(I+)-(I-)]/[(I+)+(I-)]
 (Parsons, Flack and Wagner, Acta Cryst. B69 (2013) 249-259).
;
_refine_ls_abs_structure_Flack 0.076(16)
_refine_ls_extinction_method none
_refine_ls_goodness_of_fit_ref 0.965
_refine_ls_hydrogen_treatment constr
_refine_ls_matrix_type full
_refine_ls_number_parameters 417
_refine_ls_number_reflns 7470
_refine_ls_number_restraints 9
_refine_ls_restrained_S_all 0.965
_refine_ls_R_factor_all 0.0445
_refine_ls_R_factor_gt 0.0382
_refine_ls_shift/su_max 0.000
_refine_ls_shift/su_mean 0.000
_refine_ls_structure_factor_coef Fsqd
_refine_ls_weighting_details 'w=1/[\s^2^(Fo^2^)] where P=(Fo^2^+2Fc^2^)/3'
_refine_ls_weighting_scheme calc
_refine_ls_wR_factor_gt 0.0895
_refine_ls_wR_factor_ref 0.0929
_reflns_Friedel_coverage 0.997
_reflns_Friedel_fraction_full 0.997
_reflns_Friedel_fraction_max 0.997
_reflns_number_gt 6631
_reflns_number_total 7470
_reflns_threshold_expression 'I > 2\s(I)'
_cod_data_source_file d1dt00387a2.cif
_cod_data_source_block ao_hjf_viii_87_1_0m
_cod_depositor_comments 'Adding full bibliography for 7706800--7706805.cif.'
_cod_database_code 7706805
_shelx_shelxl_version_number 2018/3
_shelx_space_group_comment
;
The symmetry employed for this shelxl refinement is uniquely defined
by the following loop, which should always be used as a source of
symmetry information in preference to the above space-group names.
They are only intended as comments.
;
_shelx_estimated_absorpt_t_max 0.586
_shelx_estimated_absorpt_t_min 0.427
_olex2_refinement_description
;
1. Fixed Uiso
 At 1.2 times of:
  All C(H) groups, All C(H,H) groups
 At 1.5 times of:
  All O(H) groups
2. Uiso/Uaniso restraints and constraints
Uanis(C8A) \\sim Ueq: with sigma of 0.02 and sigma for terminal atoms of 0.04
3.a Ternary CH refined with riding coordinates:
 C11A(H11A), C11B(H11B)
3.b Secondary CH2 refined with riding coordinates:
 C4A(H4AA,H4AB), C3B(H3BA,H3BB), C2B(H2BA,H2BB), C4B(H4BA,H4BB), C2A(H2AA,
 H2AB), C18A(H18C,H18D), C3A(H3AA,H3AB), C18B(H18A,H18B)
3.c Aromatic/amide H refined with riding coordinates:
 C7A(H7A), C8A(H8A), C9A(H9A), C10A(H10A), C6A(H6A), C16A(H16A), C13A(H13A),
 C16B(H16B), C13B(H13B), C15B(H15B), C14B(H14B), C6B(H6B), C9B(H9B), C7B(H7B),
 C10B(H10B), C17B(H17B), C15A(H15A), C14A(H14A), C8B(H8B), C17A(H17A)
3.d Idealised tetrahedral OH refined as rotating group:
 O1A(H1A), O1B(H1B)
;
_olex2_submission_special_instructions 'No special instructions were received'

loop_
_space_group_symop_operation_xyz
'x, y, z'

loop_
_atom_site_label
_atom_site_type_symbol
_atom_site_fract_x
_atom_site_fract_y
_atom_site_fract_z
_atom_site_U_iso_or_equiv
_atom_site_adp_type
_atom_site_occupancy
_atom_site_site_symmetry_order
_atom_site_calc_flag
_atom_site_refinement_flags_posn
_atom_site_refinement_flags_adp
_atom_site_refinement_flags_occupancy
_atom_site_disorder_assembly
_atom_site_disorder_group
Au1B Au 0.62854(4) 0.37239(4) 0.62233(3) 0.0199(2) Uani 1 1 d . . . . .
Au1A Au 0.51997(5) 0.63230(5) 1.38809(3) 0.0222(2) Uani 1 1 d . . . . .
Cl1A Cl 0.2694(9) 0.8513(9) 1.4449(6) 0.0383(16) Uani 1 1 d . . . . .
Cl1B Cl 0.8880(8) 0.1649(8) 0.5686(5) 0.0288(14) Uani 1 1 d . . . . .
C1B C 0.401(4) 0.548(3) 0.6697(19) 0.031(6) Uani 1 1 d . . . . .
N2B N 0.239(2) 0.543(2) 0.6955(15) 0.022(4) Uani 1 1 d . . . . .
C4A C 0.961(3) 0.557(3) 1.3262(19) 0.033(5) Uani 1 1 d . . . . .
H4AA H 1.050638 0.498928 1.374516 0.039 Uiso 1 1 calc R U . . .
H4AB H 0.855826 0.644379 1.357640 0.039 Uiso 1 1 calc R U . . .
N2A N 0.726(2) 0.309(2) 1.3246(16) 0.029(4) Uani 1 1 d . . . . .
C7A C 1.221(3) 0.806(3) 1.139(3) 0.056(8) Uani 1 1 d . . . . .
H7A H 1.280783 0.873210 1.142604 0.067 Uiso 1 1 calc R U . . .
C8A C 1.207(3) 0.793(3) 1.043(2) 0.048(7) Uani 1 1 d . U . . .
H8A H 1.268073 0.840667 0.982036 0.058 Uiso 1 1 calc R U . . .
C11A C 0.565(2) 0.270(3) 1.3416(17) 0.028(4) Uani 1 1 d . . . . .
H11A H 0.460324 0.380108 1.345402 0.033 Uiso 1 1 calc R U . . .
C3B C 0.097(3) 0.702(2) 0.7182(19) 0.031(5) Uani 1 1 d . . . . .
H3BA H 0.020459 0.682633 0.784908 0.037 Uiso 1 1 calc R U . . .
H3BB H 0.018914 0.760554 0.663437 0.037 Uiso 1 1 calc R U . . .
O1A O 0.7033(19) 0.0021(16) 1.4642(10) 0.055(3) Uani 1 1 d . . . . .
H1A H 0.782422 0.022190 1.479849 0.083 Uiso 1 1 calc R U . . .
C2B C 0.204(3) 0.801(2) 0.7217(19) 0.029(5) Uani 1 1 d . . . . .
H2BA H 0.162482 0.914353 0.676734 0.035 Uiso 1 1 calc R U . . .
H2BB H 0.193601 0.812777 0.792712 0.035 Uiso 1 1 calc R U . . .
C9A C 1.103(3) 0.707(3) 1.034(2) 0.040(6) Uani 1 1 d . . . . .
H9A H 1.089070 0.697431 0.970247 0.047 Uiso 1 1 calc R U . . .
O1B O 0.1795(16) 0.5169(18) 0.5064(8) 0.050(3) Uani 1 1 d . . . . .
H1B H 0.282990 0.442363 0.495438 0.075 Uiso 1 1 calc R U . . .
C5A C 1.043(3) 0.639(3) 1.2271(18) 0.027(5) Uani 1 1 d . . . . .
C10A C 1.022(3) 0.637(3) 1.129(2) 0.035(5) Uani 1 1 d . . . . .
H10A H 0.945976 0.584554 1.126945 0.042 Uiso 1 1 calc R U . . .
N1B N 0.390(2) 0.698(2) 0.6840(15) 0.024(4) Uani 1 1 d . . . . .
C4B C 0.533(3) 0.758(3) 0.6573(16) 0.029(5) Uani 1 1 d . . . . .
H4BA H 0.496498 0.867097 0.607571 0.034 Uiso 1 1 calc R U . . .
H4BB H 0.641966 0.677141 0.623872 0.034 Uiso 1 1 calc R U . . .
C2A C 1.032(2) 0.270(2) 1.2926(15) 0.024(4) Uani 1 1 d . . . . .
H2AA H 1.103326 0.206102 1.349824 0.029 Uiso 1 1 calc R U . . .
H2AB H 1.114760 0.278613 1.227280 0.029 Uiso 1 1 calc R U . . .
C18A C 0.544(2) 0.155(2) 1.4489(12) 0.040(4) Uani 1 1 d . . . . .
H18C H 0.520205 0.217502 1.502998 0.048 Uiso 1 1 calc R U . . .
H18D H 0.438883 0.126149 1.455985 0.048 Uiso 1 1 calc R U . . .
C3A C 0.907(3) 0.188(3) 1.2876(19) 0.031(5) Uani 1 1 d . . . . .
H3AA H 0.914358 0.178323 1.216481 0.037 Uiso 1 1 calc R U . . .
H3AB H 0.936529 0.074738 1.333132 0.037 Uiso 1 1 calc R U . . .
C6A C 1.149(3) 0.725(3) 1.228(2) 0.037(6) Uani 1 1 d . . . . .
H6A H 1.171197 0.726298 1.292222 0.045 Uiso 1 1 calc R U . . .
C16A C 0.563(3) 0.006(2) 1.1696(16) 0.037(5) Uani 1 1 d . . . . .
H16A H 0.579534 -0.106563 1.173355 0.044 Uiso 1 1 calc R U . . .
N1A N 0.902(2) 0.436(2) 1.3103(15) 0.024(4) Uani 1 1 d . . . . .
C18B C 0.086(2) 0.460(2) 0.6053(11) 0.044(4) Uani 1 1 d . . . . .
H18A H 0.059953 0.364219 0.601585 0.052 Uiso 1 1 calc R U . . .
H18B H -0.030362 0.551751 0.621770 0.052 Uiso 1 1 calc R U . . .
C13A C 0.499(3) 0.335(3) 1.1606(17) 0.032(5) Uani 1 1 d . . . . .
H13A H 0.481301 0.447974 1.155647 0.038 Uiso 1 1 calc R U . . .
C16B C -0.083(3) 0.190(3) 0.896(2) 0.041(6) Uani 1 1 d . . . . .
H16B H -0.168094 0.142284 0.900872 0.049 Uiso 1 1 calc R U . . .
C1A C 0.732(2) 0.441(2) 1.3366(15) 0.012(4) Uani 1 1 d . . . . .
C12B C 0.111(3) 0.333(3) 0.7952(18) 0.023(4) Uani 1 1 d . . . . .
C13B C 0.152(3) 0.339(3) 0.8831(18) 0.033(5) Uani 1 1 d . . . . .
H13B H 0.232725 0.390030 0.880131 0.039 Uiso 1 1 calc R U . . .
C15B C -0.037(3) 0.200(3) 0.983(2) 0.045(6) Uani 1 1 d . . . . .
H15B H -0.086659 0.155079 1.049057 0.054 Uiso 1 1 calc R U . . .
C14B C 0.077(3) 0.272(3) 0.975(2) 0.042(6) Uani 1 1 d . . . . .
H14B H 0.106128 0.277127 1.036092 0.051 Uiso 1 1 calc R U . . .
C5B C 0.577(3) 0.781(3) 0.7519(18) 0.025(5) Uani 1 1 d . . . . .
C6B C 0.628(3) 0.650(3) 0.8345(17) 0.028(4) Uani 1 1 d . . . . .
H6B H 0.632487 0.543753 0.832740 0.034 Uiso 1 1 calc R U . . .
C9B C 0.639(3) 0.946(3) 0.835(2) 0.042(6) Uani 1 1 d . . . . .
H9B H 0.645004 1.049251 0.833320 0.051 Uiso 1 1 calc R U . . .
C7B C 0.671(3) 0.667(3) 0.9188(19) 0.036(5) Uani 1 1 d . . . . .
H7B H 0.696238 0.576490 0.976915 0.043 Uiso 1 1 calc R U . . .
C10B C 0.592(3) 0.929(3) 0.752(2) 0.032(5) Uani 1 1 d . . . . .
H10B H 0.568784 1.018874 0.693352 0.039 Uiso 1 1 calc R U . . .
C17B C -0.002(3) 0.251(3) 0.8007(18) 0.027(5) Uani 1 1 d . . . . .
H17B H -0.023252 0.237989 0.739592 0.033 Uiso 1 1 calc R U . . .
C15A C 0.511(3) 0.130(3) 1.0818(18) 0.042(5) Uani 1 1 d . . . . .
H15A H 0.499153 0.101072 1.023581 0.050 Uiso 1 1 calc R U . . .
C11B C 0.202(3) 0.404(3) 0.6897(16) 0.023(4) Uani 1 1 d . . . . .
H11B H 0.319602 0.312767 0.670674 0.027 Uiso 1 1 calc R U . . .
C14A C 0.478(3) 0.294(3) 1.0798(18) 0.035(5) Uani 1 1 d . . . . .
H14A H 0.438989 0.378761 1.020903 0.043 Uiso 1 1 calc R U . . .
C8B C 0.678(3) 0.822(3) 0.9180(18) 0.039(5) Uani 1 1 d . . . . .
H8B H 0.709298 0.836923 0.975218 0.047 Uiso 1 1 calc R U . . .
C12A C 0.547(3) 0.217(3) 1.2529(18) 0.025(5) Uani 1 1 d . . . . .
C17A C 0.591(3) 0.049(3) 1.251(2) 0.038(6) Uani 1 1 d . . . . .
H17A H 0.641194 -0.037242 1.307208 0.045 Uiso 1 1 calc R U . . .

loop_
_atom_site_aniso_label
_atom_site_aniso_U_11
_atom_site_aniso_U_22
_atom_site_aniso_U_33
_atom_site_aniso_U_23
_atom_site_aniso_U_13
_atom_site_aniso_U_12
Au1B 0.0170(4) 0.0215(5) 0.0236(5) -0.0086(4) -0.0014(3) -0.0080(3)
Au1A 0.0250(5) 0.0210(5) 0.0218(5) -0.0061(4) -0.0011(4) -0.0102(4)
Cl1A 0.043(3) 0.026(3) 0.035(4) -0.007(3) 0.000(3) -0.006(2)
Cl1B 0.020(2) 0.027(3) 0.036(3) -0.019(3) -0.003(2) 0.002(2)
C1B 0.058(14) 0.035(12) 0.020(10) 0.006(8) -0.018(9) -0.038(10)
N2B 0.025(8) 0.022(8) 0.024(8) -0.014(6) -0.005(6) -0.007(6)
C4A 0.033(10) 0.026(10) 0.033(11) -0.013(8) 0.012(8) -0.012(8)
N2A 0.025(8) 0.033(9) 0.033(9) -0.018(7) -0.001(6) -0.009(7)
C7A 0.041(13) 0.023(12) 0.10(2) 0.005(12) -0.025(14) -0.013(10)
C8A 0.028(9) 0.029(11) 0.080(18) 0.003(11) 0.009(10) -0.023(9)
C11A 0.024(8) 0.025(9) 0.037(11) -0.009(8) 0.004(7) -0.015(7)
C3B 0.028(9) 0.020(9) 0.048(12) -0.015(8) -0.009(8) -0.006(7)
O1A 0.088(9) 0.053(8) 0.041(7) 0.012(6) -0.022(7) -0.049(7)
C2B 0.025(9) 0.013(8) 0.044(11) -0.006(7) 0.002(7) -0.006(7)
C9A 0.042(12) 0.046(13) 0.021(11) -0.002(9) -0.003(9) -0.012(10)
O1B 0.059(7) 0.087(10) 0.021(6) -0.011(6) -0.001(5) -0.046(7)
C5A 0.024(9) 0.027(10) 0.030(11) -0.012(8) -0.010(8) -0.001(7)
C10A 0.024(9) 0.029(10) 0.049(15) -0.012(10) 0.003(8) -0.010(8)
N1B 0.021(7) 0.020(8) 0.033(9) -0.004(7) -0.003(6) -0.012(6)
C4B 0.040(11) 0.025(9) 0.025(9) -0.009(7) 0.005(8) -0.021(8)
C2A 0.024(8) 0.034(10) 0.013(8) -0.007(7) 0.003(6) -0.011(7)
C18A 0.056(10) 0.047(10) 0.031(9) -0.013(8) 0.002(7) -0.034(8)
C3A 0.032(10) 0.032(10) 0.037(10) -0.015(8) 0.000(8) -0.016(8)
C6A 0.034(10) 0.023(10) 0.054(14) -0.002(9) -0.007(9) -0.014(8)
C16A 0.062(14) 0.024(10) 0.031(10) -0.011(8) -0.012(9) -0.017(9)
N1A 0.017(7) 0.028(8) 0.032(9) -0.014(7) 0.008(6) -0.014(6)
C18B 0.057(10) 0.067(12) 0.027(8) 0.006(8) -0.013(7) -0.049(9)
C13A 0.041(10) 0.028(10) 0.025(10) -0.008(8) -0.003(8) -0.010(8)
C16B 0.038(11) 0.044(14) 0.055(14) -0.009(11) 0.006(9) -0.037(11)
C1A 0.006(6) 0.015(8) 0.009(8) -0.005(6) -0.001(5) 0.000(6)
C12B 0.020(8) 0.024(9) 0.025(10) -0.004(7) 0.005(7) -0.014(7)
C13B 0.031(10) 0.050(13) 0.026(11) -0.006(9) -0.007(8) -0.024(9)
C15B 0.047(13) 0.042(13) 0.037(12) -0.006(10) -0.012(10) -0.007(10)
C14B 0.035(10) 0.044(13) 0.044(15) -0.011(11) -0.002(9) -0.014(10)
C5B 0.021(8) 0.018(9) 0.031(11) -0.001(8) -0.004(7) -0.006(7)
C6B 0.033(9) 0.021(9) 0.032(11) -0.010(7) 0.000(7) -0.011(7)
C9B 0.046(12) 0.027(11) 0.064(15) -0.028(10) -0.002(10) -0.015(9)
C7B 0.040(10) 0.037(11) 0.027(11) -0.004(9) -0.012(8) -0.010(8)
C10B 0.031(9) 0.029(11) 0.039(13) -0.005(9) -0.005(8) -0.016(8)
C17B 0.040(10) 0.021(10) 0.032(11) -0.003(8) -0.018(8) -0.017(8)
C15A 0.036(10) 0.064(15) 0.025(10) -0.021(10) -0.001(8) -0.014(10)
C11B 0.023(8) 0.036(11) 0.023(9) -0.006(8) -0.009(7) -0.020(7)
C14A 0.031(9) 0.043(13) 0.027(11) -0.007(9) -0.007(7) -0.009(9)
C8B 0.025(9) 0.062(15) 0.033(11) -0.023(11) -0.001(8) -0.013(10)
C12A 0.019(8) 0.033(11) 0.030(11) -0.011(8) 0.002(7) -0.017(7)
C17A 0.055(13) 0.021(10) 0.039(13) -0.005(9) -0.011(10) -0.015(9)

loop_
_atom_type_symbol
_atom_type_description
_atom_type_scat_dispersion_real
_atom_type_scat_dispersion_imag
_atom_type_scat_source
C C 0.0033 0.0016 'International Tables Vol C Tables 4.2.6.8 and 6.1.1.4'
H H 0.0000 0.0000 'International Tables Vol C Tables 4.2.6.8 and 6.1.1.4'
Au Au -2.0133 8.8022 'International Tables Vol C Tables 4.2.6.8 and 6.1.1.4'
Cl Cl 0.1484 0.1585 'International Tables Vol C Tables 4.2.6.8 and 6.1.1.4'
N N 0.0061 0.0033 'International Tables Vol C Tables 4.2.6.8 and 6.1.1.4'
O O 0.0106 0.0060 'International Tables Vol C Tables 4.2.6.8 and 6.1.1.4'

loop_
_geom_angle_atom_site_label_1
_geom_angle_atom_site_label_2
_geom_angle_atom_site_label_3
_geom_angle
_geom_angle_site_symmetry_1
_geom_angle_site_symmetry_3
_geom_angle_publ_flag
C1B Au1B Cl1B 178.5(7) . . ?
C1A Au1A Cl1A 178.1(6) . . ?
N2B C1B Au1B 127.6(17) . . ?
N2B C1B N1B 109(2) . . ?
N1B C1B Au1B 123.7(17) . . ?
C1B N2B C3B 113.1(18) . . ?
C1B N2B C11B 123.4(19) . . ?
C11B N2B C3B 123.0(16) . . ?
H4AA C4A H4AB 107.9 . . ?
C5A C4A H4AA 109.3 . . ?
C5A C4A H4AB 109.3 . . ?
N1A C4A H4AA 109.3 . . ?
N1A C4A H4AB 109.3 . . ?
N1A C4A C5A 112(2) . . ?
C11A N2A C3A 120.5(16) . . ?
C1A N2A C11A 127.2(17) . . ?
C1A N2A C3A 112.4(16) . . ?
C8A C7A H7A 119.5 . . ?
C6A C7A H7A 119.5 . . ?
C6A C7A C8A 121(3) . . ?
C7A C8A H8A 119.7 . . ?
C7A C8A C9A 121(2) . . ?
C9A C8A H8A 119.7 . . ?
N2A C11A H11A 105.0 . . ?
N2A C11A C18A 111.4(16) . . ?
N2A C11A C12A 113.4(18) . . ?
C18A C11A H11A 105.0 . . ?
C12A C11A H11A 105.0 . . ?
C12A C11A C18A 115.8(16) . . ?
N2B C3B H3BA 111.2 . . ?
N2B C3B H3BB 111.2 . . ?
N2B C3B C2B 102.8(16) . . ?
H3BA C3B H3BB 109.1 . . ?
C2B C3B H3BA 111.2 . . ?
C2B C3B H3BB 111.2 . . ?
C18A O1A H1A 109.5 . . ?
C3B C2B H2BA 111.1 . . ?
C3B C2B H2BB 111.1 . . ?
H2BA C2B H2BB 109.1 . . ?
N1B C2B C3B 103.1(17) . . ?
N1B C2B H2BA 111.1 . . ?
N1B C2B H2BB 111.1 . . ?
C8A C9A H9A 122.7 . . ?
C10A C9A C8A 115(2) . . ?
C10A C9A H9A 122.7 . . ?
C18B O1B H1B 109.5 . . ?
C10A C5A C4A 124(2) . . ?
C6A C5A C4A 120(2) . . ?
C6A C5A C10A 116(2) . . ?
C9A C10A H10A 117.1 . . ?
C5A C10A C9A 126(2) . . ?
C5A C10A H10A 117.1 . . ?
C1B N1B C2B 111.2(17) . . ?
C1B N1B C4B 126.3(19) . . ?
C4B N1B C2B 122.2(17) . . ?
N1B C4B H4BA 109.3 . . ?
N1B C4B H4BB 109.3 . . ?
N1B C4B C5B 111.4(17) . . ?
H4BA C4B H4BB 108.0 . . ?
C5B C4B H4BA 109.3 . . ?
C5B C4B H4BB 109.3 . . ?
H2AA C2A H2AB 109.3 . . ?
C3A C2A H2AA 111.4 . . ?
C3A C2A H2AB 111.4 . . ?
N1A C2A H2AA 111.4 . . ?
N1A C2A H2AB 111.4 . . ?
N1A C2A C3A 101.9(15) . . ?
C11A C18A H18C 109.1 . . ?
C11A C18A H18D 109.1 . . ?
O1A C18A C11A 112.3(14) . . ?
O1A C18A H18C 109.1 . . ?
O1A C18A H18D 109.1 . . ?
H18C C18A H18D 107.9 . . ?
N2A C3A C2A 101.9(17) . . ?
N2A C3A H3AA 111.4 . . ?
N2A C3A H3AB 111.4 . . ?
C2A C3A H3AA 111.4 . . ?
C2A C3A H3AB 111.4 . . ?
H3AA C3A H3AB 109.3 . . ?
C7A C6A C5A 122(3) . . ?
C7A C6A H6A 119.2 . . ?
C5A C6A H6A 119.2 . . ?
C15A C16A H16A 120.5 . . ?
C17A C16A H16A 120.5 . . ?
C17A C16A C15A 119(2) . . ?
C4A N1A C2A 121.4(16) . . ?
C1A N1A C4A 125.0(18) . . ?
C1A N1A C2A 111.3(15) . . ?
O1B C18B H18A 109.6 . . ?
O1B C18B H18B 109.6 . . ?
O1B C18B C11B 110.4(13) . . ?
H18A C18B H18B 108.1 . . ?
C11B C18B H18A 109.6 . . ?
C11B C18B H18B 109.6 . . ?
C14A C13A H13A 118.5 . . ?
C14A C13A C12A 123(2) . . ?
C12A C13A H13A 118.5 . . ?
C15B C16B H16B 121.0 . . ?
C17B C16B H16B 121.0 . . ?
C17B C16B C15B 118(2) . . ?
N2A C1A Au1A 125.3(14) . . ?
N2A C1A N1A 110.9(17) . . ?
N1A C1A Au1A 123.9(15) . . ?
C13B C12B C17B 120(2) . . ?
C13B C12B C11B 119.2(18) . . ?
C17B C12B C11B 121(2) . . ?
C12B C13B H13B 120.4 . . ?
C14B C13B C12B 119(2) . . ?
C14B C13B H13B 120.4 . . ?
C16B C15B H15B 119.7 . . ?
C14B C15B C16B 121(3) . . ?
C14B C15B H15B 119.7 . . ?
C13B C14B H14B 118.7 . . ?
C15B C14B C13B 123(3) . . ?
C15B C14B H14B 118.7 . . ?
C6B C5B C4B 121.8(18) . . ?
C6B C5B C10B 117(2) . . ?
C10B C5B C4B 121(2) . . ?
C5B C6B H6B 118.6 . . ?
C7B C6B C5B 122.8(19) . . ?
C7B C6B H6B 118.6 . . ?
C10B C9B H9B 118.8 . . ?
C8B C9B H9B 118.8 . . ?
C8B C9B C10B 122(2) . . ?
C6B C7B H7B 120.7 . . ?
C6B C7B C8B 119(2) . . ?
C8B C7B H7B 120.7 . . ?
C5B C10B H10B 119.8 . . ?
C9B C10B C5B 120(2) . . ?
C9B C10B H10B 119.8 . . ?
C16B C17B C12B 120(2) . . ?
C16B C17B H17B 120.1 . . ?
C12B C17B H17B 120.1 . . ?
C16A C15A H15A 120.1 . . ?
C14A C15A C16A 120(2) . . ?
C14A C15A H15A 120.1 . . ?
N2B C11B C18B 109.6(16) . . ?
N2B C11B C12B 111.2(18) . . ?
N2B C11B H11B 108.1 . . ?
C18B C11B C12B 111.6(14) . . ?
C18B C11B H11B 108.1 . . ?
C12B C11B H11B 108.1 . . ?
C13A C14A C15A 120(2) . . ?
C13A C14A H14A 119.8 . . ?
C15A C14A H14A 119.8 . . ?
C9B C8B C7B 118(2) . . ?
C9B C8B H8B 120.8 . . ?
C7B C8B H8B 120.8 . . ?
C13A C12A C11A 120.8(18) . . ?
C17A C12A C11A 123(2) . . ?
C17A C12A C13A 116(2) . . ?
C16A C17A C12A 121(2) . . ?
C16A C17A H17A 119.3 . . ?
C12A C17A H17A 119.3 . . ?

loop_
_geom_bond_atom_site_label_1
_geom_bond_atom_site_label_2
_geom_bond_distance
_geom_bond_site_symmetry_2
_geom_bond_publ_flag
Au1B Cl1B 2.279(6) . ?
Au1B C1B 1.97(3) . ?
Au1A Cl1A 2.314(7) . ?
Au1A C1A 2.009(17) . ?
C1B N2B 1.32(3) . ?
C1B N1B 1.39(3) . ?
N2B C3B 1.47(2) . ?
N2B C11B 1.44(2) . ?
C4A H4AA 0.9900 . ?
C4A H4AB 0.9900 . ?
C4A C5A 1.50(3) . ?
C4A N1A 1.46(3) . ?
N2A C11A 1.46(2) . ?
N2A C3A 1.49(3) . ?
N2A C1A 1.27(3) . ?
C7A H7A 0.9500 . ?
C7A C8A 1.40(4) . ?
C7A C6A 1.37(4) . ?
C8A H8A 0.9500 . ?
C8A C9A 1.43(4) . ?
C11A H11A 1.0000 . ?
C11A C18A 1.56(3) . ?
C11A C12A 1.49(3) . ?
C3B H3BA 0.9900 . ?
C3B H3BB 0.9900 . ?
C3B C2B 1.53(2) . ?
O1A H1A 0.8400 . ?
O1A C18A 1.44(2) . ?
C2B H2BA 0.9900 . ?
C2B H2BB 0.9900 . ?
C2B N1B 1.46(3) . ?
C9A H9A 0.9500 . ?
C9A C10A 1.41(3) . ?
O1B H1B 0.8400 . ?
O1B C18B 1.456(17) . ?
C5A C10A 1.41(4) . ?
C5A C6A 1.40(3) . ?
C10A H10A 0.9500 . ?
N1B C4B 1.43(2) . ?
C4B H4BA 0.9900 . ?
C4B H4BB 0.9900 . ?
C4B C5B 1.53(3) . ?
C2A H2AA 0.9900 . ?
C2A H2AB 0.9900 . ?
C2A C3A 1.53(2) . ?
C2A N1A 1.46(3) . ?
C18A H18C 0.9900 . ?
C18A H18D 0.9900 . ?
C3A H3AA 0.9900 . ?
C3A H3AB 0.9900 . ?
C6A H6A 0.9500 . ?
C16A H16A 0.9500 . ?
C16A C15A 1.40(3) . ?
C16A C17A 1.39(3) . ?
N1A C1A 1.35(2) . ?
C18B H18A 0.9900 . ?
C18B H18B 0.9900 . ?
C18B C11B 1.53(2) . ?
C13A H13A 0.9500 . ?
C13A C14A 1.34(3) . ?
C13A C12A 1.42(3) . ?
C16B H16B 0.9500 . ?
C16B C15B 1.39(4) . ?
C16B C17B 1.39(3) . ?
C12B C13B 1.36(3) . ?
C12B C17B 1.39(3) . ?
C12B C11B 1.55(3) . ?
C13B H13B 0.9500 . ?
C13B C14B 1.35(3) . ?
C15B H15B 0.9500 . ?
C15B C14B 1.32(4) . ?
C14B H14B 0.9500 . ?
C5B C6B 1.37(3) . ?
C5B C10B 1.39(3) . ?
C6B H6B 0.9500 . ?
C6B C7B 1.36(3) . ?
C9B H9B 0.9500 . ?
C9B C10B 1.36(3) . ?
C9B C8B 1.34(3) . ?
C7B H7B 0.9500 . ?
C7B C8B 1.42(3) . ?
C10B H10B 0.9500 . ?
C17B H17B 0.9500 . ?
C15A H15A 0.9500 . ?
C15A C14A 1.37(3) . ?
C11B H11B 1.0000 . ?
C14A H14A 0.9500 . ?
C8B H8B 0.9500 . ?
C12A C17A 1.40(3) . ?
C17A H17A 0.9500 . ?

loop_
_geom_torsion_atom_site_label_1
_geom_torsion_atom_site_label_2
_geom_torsion_atom_site_label_3
_geom_torsion_atom_site_label_4
_geom_torsion
_geom_torsion_site_symmetry_1
_geom_torsion_site_symmetry_2
_geom_torsion_site_symmetry_3
_geom_torsion_site_symmetry_4
_geom_torsion_publ_flag
Au1B C1B N2B C3B -174.7(17) . . . . ?
Au1B C1B N2B C11B -2(3) . . . . ?
Au1B C1B N1B C2B -178.7(16) . . . . ?
Au1B C1B N1B C4B 7(3) . . . . ?
C1B N2B C3B C2B -10(3) . . . . ?
C1B N2B C11B C18B -112(2) . . . . ?
C1B N2B C11B C12B 124(2) . . . . ?
C1B N1B C4B C5B -119(2) . . . . ?
N2B C1B N1B C2B 0(3) . . . . ?
N2B C1B N1B C4B -175(2) . . . . ?
N2B C3B C2B N1B 9(2) . . . . ?
C4A C5A C10A C9A -177(2) . . . . ?
C4A C5A C6A C7A -178(2) . . . . ?
C4A N1A C1A Au1A 8(3) . . . . ?
C4A N1A C1A N2A -172(2) . . . . ?
N2A C11A C18A O1A -55(2) . . . . ?
N2A C11A C12A C13A -72(2) . . . . ?
N2A C11A C12A C17A 102(2) . . . . ?
C7A C8A C9A C10A -1(3) . . . . ?
C8A C7A C6A C5A -7(4) . . . . ?
C8A C9A C10A C5A -3(4) . . . . ?
C11A N2A C3A C2A -174.1(19) . . . . ?
C11A N2A C1A Au1A 2(3) . . . . ?
C11A N2A C1A N1A -178(2) . . . . ?
C11A C12A C17A C16A 176(2) . . . . ?
C3B N2B C11B C18B 60(3) . . . . ?
C3B N2B C11B C12B -64(2) . . . . ?
C3B C2B N1B C1B -6(2) . . . . ?
C3B C2B N1B C4B 168.8(19) . . . . ?
C2B N1B C4B C5B 68(2) . . . . ?
O1B C18B C11B N2B 60(2) . . . . ?
O1B C18B C11B C12B -176.8(17) . . . . ?
C5A C4A N1A C2A 76(3) . . . . ?
C5A C4A N1A C1A -122(2) . . . . ?
C10A C5A C6A C7A 2(3) . . . . ?
N1B C1B N2B C3B 7(3) . . . . ?
N1B C1B N2B C11B 179.8(19) . . . . ?
N1B C4B C5B C6B 58(3) . . . . ?
N1B C4B C5B C10B -131(2) . . . . ?
C4B C5B C6B C7B 179(2) . . . . ?
C4B C5B C10B C9B -177(2) . . . . ?
C2A N1A C1A Au1A 170.3(13) . . . . ?
C2A N1A C1A N2A -10(3) . . . . ?
C18A C11A C12A C13A 157.3(18) . . . . ?
C18A C11A C12A C17A -29(3) . . . . ?
C3A N2A C11A C18A 83(2) . . . . ?
C3A N2A C11A C12A -50(3) . . . . ?
C3A N2A C1A Au1A -178.6(14) . . . . ?
C3A N2A C1A N1A 1(3) . . . . ?
C3A C2A N1A C4A 177(2) . . . . ?
C3A C2A N1A C1A 13(2) . . . . ?
C6A C7A C8A C9A 6(4) . . . . ?
C6A C5A C10A C9A 3(3) . . . . ?
C16A C15A C14A C13A 2(3) . . . . ?
N1A C4A C5A C10A 17(3) . . . . ?
N1A C4A C5A C6A -163(2) . . . . ?
N1A C2A C3A N2A -11(2) . . . . ?
C13A C12A C17A C16A -9(3) . . . . ?
C16B C15B C14B C13B 0(4) . . . . ?
C1A N2A C11A C18A -98(3) . . . . ?
C1A N2A C11A C12A 129(2) . . . . ?
C1A N2A C3A C2A 7(2) . . . . ?
C12B C13B C14B C15B 0(4) . . . . ?
C13B C12B C17B C16B 5(3) . . . . ?
C13B C12B C11B N2B -32(3) . . . . ?
C13B C12B C11B C18B -154(2) . . . . ?
C15B C16B C17B C12B -5(4) . . . . ?
C5B C6B C7B C8B -5(3) . . . . ?
C6B C5B C10B C9B -6(3) . . . . ?
C6B C7B C8B C9B 1(3) . . . . ?
C10B C5B C6B C7B 7(3) . . . . ?
C10B C9B C8B C7B 1(3) . . . . ?
C17B C16B C15B C14B 2(4) . . . . ?
C17B C12B C13B C14B -3(3) . . . . ?
C17B C12B C11B N2B 153.3(19) . . . . ?
C17B C12B C11B C18B 31(3) . . . . ?
C15A C16A C17A C12A 8(4) . . . . ?
C11B N2B C3B C2B 177(2) . . . . ?
C11B C12B C13B C14B -178(2) . . . . ?
C11B C12B C17B C16B -179(2) . . . . ?
C14A C13A C12A C11A -179(2) . . . . ?
C14A C13A C12A C17A 7(3) . . . . ?
C8B C9B C10B C5B 2(3) . . . . ?
C12A C11A C18A O1A 76.2(19) . . . . ?
C12A C13A C14A C15A -3(4) . . . . ?
C17A C16A C15A C14A -4(3) . . . . ?
